data_7012190
loop_
_publ_author_name
'Guzei, Ilia A.'
'Li, Kelin'
'Bikzhanova, Galina A.'
'Darkwa, James'
'Mapolie, Selwyn F.'

_publ_section_title
;
 Benzenedicarbonyl and benzenetricarbonyl linker pyrazolyl complexes of
 palladium(II): synthesis, X-ray structures and evaluation as ethylene
 polymerisation catalysts
;
_journal_coden_ASTM DTARAF
_journal_issue 4
_journal_name_full 'Dalton Transactions'
_journal_page_first 715
_journal_page_last 722
_journal_paper_doi 10.1039/b208376k
_journal_year 2003
_chemical_formula_sum 'C19 H20 Cl6 N4 O2 Pd2'
_chemical_formula_weight 761.89
_space_group_crystal_system triclinic
_space_group_IT_number 2
_space_group_name_Hall '-P 1'
_space_group_name_H-M_alt 'P -1'
_atom_sites_solution_hydrogens geom
_atom_sites_solution_primary direct
_atom_sites_solution_secondary difmap
_audit_creation_method SHELXL-97
_cell_angle_alpha 100.520(2)
_cell_angle_beta 118.329(2)
_cell_angle_gamma 98.458(2)
_cell_formula_units_Z 2
_cell_length_a 11.4285(11)
_cell_length_b 11.5080(11)
_cell_length_c 11.9381(12)
_cell_measurement_temperature 296(2)
_cell_volume 1308.3(2)
_computing_structure_refinement 'SHELXL-97 (Sheldrick, 1997)'
_computing_structure_solution 'SHELXS-97 (Sheldrick, 1990)'
_diffrn_ambient_temperature 296(2)
_diffrn_measured_fraction_theta_full 0.931
_diffrn_measured_fraction_theta_max 0.931
_diffrn_radiation_monochromator graphite
_diffrn_radiation_source 'fine-focus sealed tube'
_diffrn_radiation_type MoK\a
_diffrn_radiation_wavelength 0.71073
_diffrn_reflns_av_R_equivalents 0.0000
_diffrn_reflns_av_sigmaI/netI 0.0369
_diffrn_reflns_limit_h_max 11
_diffrn_reflns_limit_h_min -13
_diffrn_reflns_limit_k_max 13
_diffrn_reflns_limit_k_min -14
_diffrn_reflns_limit_l_max 14
_diffrn_reflns_limit_l_min 0
_diffrn_reflns_number 4790
_diffrn_reflns_theta_full 26.00
_diffrn_reflns_theta_max 26.00
_diffrn_reflns_theta_min 1.87
_exptl_absorpt_coefficient_mu 2.012
_exptl_absorpt_correction_T_max 0.8888
_exptl_absorpt_correction_T_min 0.6332
_exptl_absorpt_correction_type 'Empirical with SADABS'
_exptl_crystal_density_diffrn 1.934
_exptl_crystal_density_method 'not measured'
_exptl_crystal_F_000 744
_exptl_crystal_size_max 0.25
_exptl_crystal_size_mid 0.20
_exptl_crystal_size_min 0.06
_refine_diff_density_max 1.007
_refine_diff_density_min -1.020
_refine_diff_density_rms 0.123
_refine_ls_extinction_method none
_refine_ls_goodness_of_fit_ref 0.962
_refine_ls_hydrogen_treatment mixed
_refine_ls_matrix_type full
_refine_ls_number_parameters 297
_refine_ls_number_reflns 4790
_refine_ls_number_restraints 6
_refine_ls_restrained_S_all 0.968
_refine_ls_R_factor_all 0.0525
_refine_ls_R_factor_gt 0.0407
_refine_ls_shift/su_max 0.001
_refine_ls_shift/su_mean 0.000
_refine_ls_structure_factor_coef Fsqd
_refine_ls_weighting_details 'calc w=1/[\s^2^(Fo^2^)+(0.0781P)^2^+0.0000P] where P=(Fo^2^+2Fc^2^)/3'
_refine_ls_weighting_scheme calc
_refine_ls_wR_factor_gt 0.1065
_refine_ls_wR_factor_ref 0.1100
_reflns_number_gt 3727
_reflns_number_total 4790
_reflns_threshold_expression >2sigma(I)
_cod_data_source_file b208376k.txt
_cod_data_source_block darp
_cod_depositor_comments
;
 Correcting the space group by changing it from 'C 1 2/c 1' to 'P -1'
 after consulting the original publication.

 Antanas Vaitkus,
 2018-01-28

The following automatic conversions were performed:
'_symmetry_cell_setting' value 'Monoclinic' changed to 'monoclinic'
according to '/home/saulius/struct/CIF-dictionaries/cif_core.dic'
dictionary named 'cif_core.dic' version 2.4.1 from 2010-06-29.

Automatic conversion script
Id: cif_fix_enum 1527 2010-12-29 10:47:43Z saulius 
;
_cod_original_sg_symbol_H-M C2/c
_cod_database_code 7012190

loop_
_space_group_symop_id
_space_group_symop_operation_xyz
1 x,y,z
2 -x,-y,-z

loop_
_atom_site_label
_atom_site_type_symbol
_atom_site_fract_x
_atom_site_fract_y
_atom_site_fract_z
_atom_site_U_iso_or_equiv
_atom_site_adp_type
_atom_site_occupancy
_atom_site_symmetry_multiplicity
_atom_site_calc_flag
_atom_site_refinement_flags
_atom_site_disorder_assembly
_atom_site_disorder_group
Pd1 Pd 0.91585(4) 0.54605(3) 0.64287(4) 0.03764(13) Uani 1 1 d . . .
Pd2 Pd 0.76653(4) 0.65501(3) 0.39837(4) 0.03587(13) Uani 1 1 d . . .
Cl1 Cl 0.82737(16) 0.38197(13) 0.68472(16) 0.0624(4) Uani 1 1 d . . .
Cl2 Cl 0.54772(14) 0.59083(12) 0.22018(14) 0.0546(4) Uani 1 1 d . . .
Cl3 Cl 0.99451(12) 0.70777(11) 0.57932(13) 0.0436(3) Uani 1 1 d . . .
Cl4 Cl 0.76399(13) 0.45952(11) 0.41753(13) 0.0461(3) Uani 1 1 d . . .
Cl5 Cl 0.6716(5) 0.8427(6) 0.9761(5) 0.1024(10) Uiso 0.601(7) 1 d PD A -1
Cl6 Cl 0.3848(5) 0.8087(6) 0.9137(7) 0.1290(14) Uiso 0.601(7) 1 d PD A -1
Cl5A Cl 0.6349(8) 0.7889(8) 0.9687(7) 0.1024(10) Uiso 0.399(7) 1 d PD A -2
Cl6A Cl 0.4038(8) 0.8603(10) 0.9629(10) 0.1290(14) Uiso 0.399(7) 1 d PD A -2
O1 O 0.4745(4) 0.8626(4) 0.3888(4) 0.0591(10) Uani 1 1 d . . .
O2 O 1.0391(4) 0.9296(3) 0.8854(4) 0.0633(11) Uani 1 1 d . . .
N3 N 0.7727(4) 0.8298(4) 0.3891(4) 0.0410(10) Uani 1 1 d . . .
N4 N 0.6791(4) 0.8896(4) 0.3947(4) 0.0415(10) Uani 1 1 d . . .
N2 N 1.0520(4) 0.7397(4) 0.9110(4) 0.0444(10) Uani 1 1 d . . .
N1 N 1.0463(4) 0.6273(4) 0.8408(4) 0.0413(10) Uani 1 1 d . . .
C1 C 1.1771(7) 0.4720(6) 0.8926(7) 0.0699(19) Uani 1 1 d . . .
H1A H 1.1143 0.4041 0.8891 0.105 Uiso 1 1 calc R . .
H1B H 1.2700 0.4758 0.9572 0.105 Uiso 1 1 calc R . .
H1C H 1.1679 0.4612 0.8068 0.105 Uiso 1 1 calc R . .
C2 C 1.1446(6) 0.5882(5) 0.9307(6) 0.0496(13) Uani 1 1 d . . .
C3 C 1.2092(6) 0.6734(5) 1.0548(5) 0.0524(14) Uani 1 1 d . . .
H3 H 1.2797 0.6664 1.1333 0.063 Uiso 1 1 calc R . .
C4 C 1.1526(6) 0.7679(5) 1.0420(5) 0.0490(13) Uani 1 1 d . . .
C5 C 1.1793(7) 0.8814(6) 1.1427(6) 0.075(2) Uani 1 1 d . . .
H5A H 1.2337 0.8734 1.2302 0.113 Uiso 1 1 calc R . .
H5B H 1.0931 0.8938 1.1300 0.113 Uiso 1 1 calc R . .
H5C H 1.2283 0.9504 1.1330 0.113 Uiso 1 1 calc R . .
C6 C 0.9774(6) 0.8217(5) 0.8478(5) 0.0440(12) Uani 1 1 d . . .
C7 C 0.8302(5) 0.7709(4) 0.7446(5) 0.0385(11) Uani 1 1 d . . .
C8 C 0.7793(5) 0.8282(4) 0.6446(5) 0.0367(11) Uani 1 1 d . . .
H8 H 0.8380 0.8941 0.6454 0.044 Uiso 1 1 calc R . .
C9 C 0.6439(5) 0.7883(5) 0.5454(5) 0.0382(11) Uani 1 1 d . . .
C10 C 0.5534(5) 0.6934(5) 0.5488(5) 0.0442(12) Uani 1 1 d . . .
H10 H 0.4599 0.6689 0.4844 0.053 Uiso 1 1 calc R . .
C11 C 0.6047(5) 0.6373(5) 0.6483(5) 0.0461(13) Uani 1 1 d . . .
H11 H 0.5458 0.5737 0.6502 0.055 Uiso 1 1 calc R . .
C12 C 0.7436(6) 0.6754(5) 0.7454(5) 0.0451(12) Uani 1 1 d . . .
H12 H 0.7782 0.6362 0.8112 0.054 Uiso 1 1 calc R . .
C13 C 0.5862(6) 0.8460(4) 0.4360(5) 0.0442(12) Uani 1 1 d . . .
C14 C 0.6076(8) 1.0830(6) 0.3551(7) 0.0725(19) Uani 1 1 d . . .
H14A H 0.6507 1.1591 0.3512 0.109 Uiso 1 1 calc R . .
H14B H 0.6056 1.0965 0.4359 0.109 Uiso 1 1 calc R . .
H14C H 0.5150 1.0517 0.2802 0.109 Uiso 1 1 calc R . .
C15 C 0.6872(6) 0.9929(5) 0.3521(5) 0.0501(14) Uani 1 1 d . . .
C16 C 0.7852(6) 0.9945(5) 0.3191(6) 0.0554(15) Uani 1 1 d . . .
H2 H 0.8141 1.0537 0.2873 0.066 Uiso 1 1 calc R . .
C17 C 0.8356(6) 0.8930(5) 0.3406(5) 0.0468(13) Uani 1 1 d . . .
C18 C 0.9444(6) 0.8548(6) 0.3191(6) 0.0581(15) Uani 1 1 d . . .
H18A H 0.9733 0.7935 0.3630 0.087 Uiso 0.50 1 calc PR . .
H18B H 1.0220 0.9247 0.3549 0.087 Uiso 0.50 1 calc PR . .
H18C H 0.9078 0.8216 0.2256 0.087 Uiso 0.50 1 calc PR . .
H18D H 0.9621 0.8997 0.2660 0.087 Uiso 0.50 1 calc PR . .
H18E H 0.9134 0.7685 0.2741 0.087 Uiso 0.50 1 calc PR . .
H18F H 1.0276 0.8716 0.4034 0.087 Uiso 0.50 1 calc PR . .
C19 C 0.5226(9) 0.7490(8) 0.947(2) 0.110(4) Uiso 0.601(7) 1 d PD A -1
H19A H 0.4930 0.6782 0.8718 0.132 Uiso 0.601(7) 1 calc PR A -1
H19B H 0.5449 0.7194 1.0234 0.132 Uiso 0.601(7) 1 calc PR A -1
C19A C 0.4840(17) 0.7454(11) 0.967(3) 0.110(4) Uiso 0.399(7) 1 d PD A -2
H19C H 0.4219 0.6755 0.8897 0.132 Uiso 0.399(7) 1 calc PR A -2
H19D H 0.5034 0.7196 1.0455 0.132 Uiso 0.399(7) 1 calc PR A -2

loop_
_atom_site_aniso_label
_atom_site_aniso_U_11
_atom_site_aniso_U_22
_atom_site_aniso_U_33
_atom_site_aniso_U_23
_atom_site_aniso_U_13
_atom_site_aniso_U_12
Pd1 0.0356(2) 0.0352(2) 0.0384(2) 0.01291(16) 0.01529(17) 0.01047(16)
Pd2 0.0359(2) 0.0343(2) 0.0372(2) 0.01264(16) 0.01768(18) 0.01046(15)
Cl1 0.0562(9) 0.0560(8) 0.0701(10) 0.0335(8) 0.0258(8) 0.0071(7)
Cl2 0.0457(8) 0.0501(8) 0.0470(8) 0.0158(6) 0.0084(6) 0.0099(6)
Cl3 0.0363(7) 0.0422(7) 0.0502(7) 0.0169(6) 0.0198(6) 0.0098(5)
Cl4 0.0488(7) 0.0332(6) 0.0433(7) 0.0088(5) 0.0145(6) 0.0122(5)
O1 0.042(2) 0.074(3) 0.065(3) 0.036(2) 0.022(2) 0.028(2)
O2 0.050(2) 0.044(2) 0.063(3) 0.0122(19) 0.007(2) 0.0078(18)
N3 0.042(2) 0.038(2) 0.040(2) 0.0135(18) 0.019(2) 0.0088(18)
N4 0.048(3) 0.036(2) 0.041(2) 0.0173(19) 0.019(2) 0.0146(18)
N2 0.037(2) 0.051(3) 0.039(2) 0.017(2) 0.0113(19) 0.0190(19)
N1 0.035(2) 0.044(2) 0.039(2) 0.0141(19) 0.0123(19) 0.0171(18)
C1 0.064(4) 0.064(4) 0.063(4) 0.016(3) 0.015(3) 0.036(3)
C2 0.046(3) 0.058(3) 0.048(3) 0.021(3) 0.022(3) 0.022(3)
C3 0.042(3) 0.072(4) 0.039(3) 0.023(3) 0.013(2) 0.024(3)
C4 0.041(3) 0.066(4) 0.035(3) 0.015(3) 0.013(2) 0.023(3)
C5 0.067(4) 0.084(5) 0.042(3) -0.003(3) 0.005(3) 0.037(4)
C6 0.049(3) 0.046(3) 0.035(3) 0.013(2) 0.017(2) 0.018(2)
C7 0.031(2) 0.040(3) 0.041(3) 0.008(2) 0.017(2) 0.012(2)
C8 0.034(3) 0.036(2) 0.043(3) 0.012(2) 0.021(2) 0.012(2)
C9 0.043(3) 0.045(3) 0.032(2) 0.016(2) 0.019(2) 0.023(2)
C10 0.031(3) 0.049(3) 0.045(3) 0.015(2) 0.014(2) 0.009(2)
C11 0.038(3) 0.050(3) 0.058(3) 0.026(3) 0.026(3) 0.016(2)
C12 0.056(3) 0.050(3) 0.048(3) 0.026(3) 0.033(3) 0.028(3)
C13 0.046(3) 0.037(3) 0.045(3) 0.010(2) 0.020(3) 0.015(2)
C14 0.095(5) 0.053(4) 0.083(5) 0.036(4) 0.046(4) 0.039(4)
C15 0.062(4) 0.038(3) 0.043(3) 0.013(2) 0.022(3) 0.012(2)
C16 0.072(4) 0.041(3) 0.052(3) 0.018(3) 0.032(3) 0.005(3)
C17 0.054(3) 0.039(3) 0.039(3) 0.010(2) 0.021(3) 0.003(2)
C18 0.061(4) 0.060(4) 0.062(4) 0.022(3) 0.039(3) 0.009(3)

loop_
_atom_type_symbol
_atom_type_description
_atom_type_scat_dispersion_real
_atom_type_scat_dispersion_imag
_atom_type_scat_source
C C 0.0033 0.0016 'International Tables Vol C Tables 4.2.6.8 and 6.1.1.4'
H H 0.0000 0.0000 'International Tables Vol C Tables 4.2.6.8 and 6.1.1.4'
N N 0.0061 0.0033 'International Tables Vol C Tables 4.2.6.8 and 6.1.1.4'
O O 0.0106 0.0060 'International Tables Vol C Tables 4.2.6.8 and 6.1.1.4'
Cl Cl 0.1484 0.1585 'International Tables Vol C Tables 4.2.6.8 and 6.1.1.4'
Pd Pd -0.9988 1.0072 'International Tables Vol C Tables 4.2.6.8 and 6.1.1.4'

loop_
_geom_angle_atom_site_label_1
_geom_angle_atom_site_label_2
_geom_angle_atom_site_label_3
_geom_angle
_geom_angle_site_symmetry_1
_geom_angle_site_symmetry_3
_geom_angle_publ_flag
N1 Pd1 Cl1 90.37(12) . . ?
N1 Pd1 Cl4 177.94(12) . . ?
Cl1 Pd1 Cl4 90.60(5) . . ?
N1 Pd1 Cl3 94.68(12) . . ?
Cl1 Pd1 Cl3 174.95(5) . . ?
Cl4 Pd1 Cl3 84.35(5) . . ?
N1 Pd1 Pd2 132.32(11) . . ?
Cl1 Pd1 Pd2 128.55(4) . . ?
Cl4 Pd1 Pd2 45.90(3) . . ?
Cl3 Pd1 Pd2 47.16(3) . . ?
N3 Pd2 Cl2 89.66(12) . . ?
N3 Pd2 Cl4 177.82(12) . . ?
Cl2 Pd2 Cl4 92.01(5) . . ?
N3 Pd2 Cl3 93.95(12) . . ?
Cl2 Pd2 Cl3 176.08(5) . . ?
Cl4 Pd2 Cl3 84.42(4) . . ?
N3 Pd2 Pd1 131.76(12) . . ?
Cl2 Pd2 Pd1 130.63(4) . . ?
Cl4 Pd2 Pd1 46.09(3) . . ?
Cl3 Pd2 Pd1 47.05(3) . . ?
Pd1 Cl3 Pd2 85.78(4) . . ?
Pd2 Cl4 Pd1 88.00(4) . . ?
C17 N3 N4 106.4(4) . . ?
C17 N3 Pd2 127.4(4) . . ?
N4 N3 Pd2 123.6(3) . . ?
N3 N4 C15 110.1(4) . . ?
N3 N4 C13 123.3(4) . . ?
C15 N4 C13 126.7(5) . . ?
C4 N2 N1 110.4(4) . . ?
C4 N2 C6 125.9(5) . . ?
N1 N2 C6 123.0(4) . . ?
C2 N1 N2 105.1(4) . . ?
C2 N1 Pd1 129.4(4) . . ?
N2 N1 Pd1 125.5(3) . . ?
N1 C2 C3 109.8(5) . . ?
N1 C2 C1 121.9(5) . . ?
C3 C2 C1 128.3(5) . . ?
C4 C3 C2 108.2(5) . . ?
C3 C4 N2 106.5(5) . . ?
C3 C4 C5 130.9(5) . . ?
N2 C4 C5 122.5(5) . . ?
O2 C6 N2 117.8(5) . . ?
O2 C6 C7 123.9(5) . . ?
N2 C6 C7 118.3(4) . . ?
C12 C7 C8 120.1(5) . . ?
C12 C7 C6 123.7(5) . . ?
C8 C7 C6 116.1(4) . . ?
C9 C8 C7 120.3(4) . . ?
C8 C9 C10 119.7(4) . . ?
C8 C9 C13 121.9(5) . . ?
C10 C9 C13 118.3(5) . . ?
C11 C10 C9 119.4(5) . . ?
C10 C11 C12 120.2(5) . . ?
C7 C12 C11 120.1(5) . . ?
O1 C13 N4 120.5(5) . . ?
O1 C13 C9 124.2(5) . . ?
N4 C13 C9 115.2(5) . . ?
C16 C15 N4 105.6(5) . . ?
C16 C15 C14 130.3(5) . . ?
N4 C15 C14 123.9(6) . . ?
C15 C16 C17 108.6(5) . . ?
N3 C17 C16 109.2(5) . . ?
N3 C17 C18 122.0(5) . . ?
C16 C17 C18 128.8(5) . . ?
Cl6 C19 Cl5 118.2(4) . . ?
Cl6A C19A Cl5A 112.9(5) . . ?

loop_
_geom_bond_atom_site_label_1
_geom_bond_atom_site_label_2
_geom_bond_distance
_geom_bond_site_symmetry_2
_geom_bond_publ_flag
Pd1 N1 2.029(4) . ?
Pd1 Cl1 2.2583(14) . ?
Pd1 Cl4 2.3072(13) . ?
Pd1 Cl3 2.3490(13) . ?
Pd1 Pd2 3.2004(6) . ?
Pd2 N3 2.027(4) . ?
Pd2 Cl2 2.2712(14) . ?
Pd2 Cl4 2.2998(13) . ?
Pd2 Cl3 2.3532(13) . ?
Cl5 C19 1.714(2) . ?
Cl6 C19 1.713(2) . ?
Cl5A C19A 1.713(2) . ?
Cl6A C19A 1.711(2) . ?
O1 C13 1.189(6) . ?
O2 C6 1.216(6) . ?
N3 C17 1.333(7) . ?
N3 N4 1.374(6) . ?
N4 C15 1.383(6) . ?
N4 C13 1.432(7) . ?
N2 C4 1.368(7) . ?
N2 N1 1.381(6) . ?
N2 C6 1.439(6) . ?
N1 C2 1.340(7) . ?
C1 C2 1.489(8) . ?
C2 C3 1.386(8) . ?
C3 C4 1.341(8) . ?
C4 C5 1.486(8) . ?
C6 C7 1.473(7) . ?
C7 C12 1.370(7) . ?
C7 C8 1.393(7) . ?
C8 C9 1.364(7) . ?
C9 C10 1.410(7) . ?
C9 C13 1.487(7) . ?
C10 C11 1.379(7) . ?
C11 C12 1.386(7) . ?
C14 C15 1.483(9) . ?
C15 C16 1.351(8) . ?
C16 C17 1.388(8) . ?
C17 C18 1.493(8) . ?

loop_
_geom_torsion_atom_site_label_1
_geom_torsion_atom_site_label_2
_geom_torsion_atom_site_label_3
_geom_torsion_atom_site_label_4
_geom_torsion
_geom_torsion_site_symmetry_1
_geom_torsion_site_symmetry_2
_geom_torsion_site_symmetry_3
_geom_torsion_site_symmetry_4
_geom_torsion_publ_flag
N1 Pd1 Pd2 N3 0.9(2) . . . . ?
Cl1 Pd1 Pd2 N3 138.37(18) . . . . ?
Cl4 Pd1 Pd2 N3 179.47(17) . . . . ?
Cl3 Pd1 Pd2 N3 -45.16(17) . . . . ?
N1 Pd1 Pd2 Cl2 -138.17(17) . . . . ?
Cl1 Pd1 Pd2 Cl2 -0.71(9) . . . . ?
Cl4 Pd1 Pd2 Cl2 40.39(8) . . . . ?
Cl3 Pd1 Pd2 Cl2 175.76(7) . . . . ?
N1 Pd1 Pd2 Cl4 -178.57(17) . . . . ?
Cl1 Pd1 Pd2 Cl4 -41.11(8) . . . . ?
Cl3 Pd1 Pd2 Cl4 135.36(7) . . . . ?
N1 Pd1 Pd2 Cl3 46.07(17) . . . . ?
Cl1 Pd1 Pd2 Cl3 -176.47(8) . . . . ?
Cl4 Pd1 Pd2 Cl3 -135.36(7) . . . . ?
N1 Pd1 Cl3 Pd2 -147.71(12) . . . . ?
Cl1 Pd1 Cl3 Pd2 33.2(6) . . . . ?
Cl4 Pd1 Cl3 Pd2 30.47(5) . . . . ?
N3 Pd2 Cl3 Pd1 147.98(13) . . . . ?
Cl2 Pd2 Cl3 Pd1 -55.2(8) . . . . ?
Cl4 Pd2 Cl3 Pd1 -30.57(5) . . . . ?
N3 Pd2 Cl4 Pd1 -10(3) . . . . ?
Cl2 Pd2 Cl4 Pd1 -150.52(6) . . . . ?
Cl3 Pd2 Cl4 Pd1 31.11(5) . . . . ?
N1 Pd1 Cl4 Pd2 31(3) . . . . ?
Cl1 Pd1 Cl4 Pd2 149.06(6) . . . . ?
Cl3 Pd1 Cl4 Pd2 -31.18(5) . . . . ?
Cl2 Pd2 N3 C17 -102.6(4) . . . . ?
Cl4 Pd2 N3 C17 117(3) . . . . ?
Cl3 Pd2 N3 C17 75.8(4) . . . . ?
Pd1 Pd2 N3 C17 107.2(4) . . . . ?
Cl2 Pd2 N3 N4 56.7(4) . . . . ?
Cl4 Pd2 N3 N4 -83(3) . . . . ?
Cl3 Pd2 N3 N4 -124.8(4) . . . . ?
Pd1 Pd2 N3 N4 -93.5(4) . . . . ?
C17 N3 N4 C15 -1.5(5) . . . . ?
Pd2 N3 N4 C15 -164.5(3) . . . . ?
C17 N3 N4 C13 176.9(5) . . . . ?
Pd2 N3 N4 C13 13.9(6) . . . . ?
C4 N2 N1 C2 -0.2(6) . . . . ?
C6 N2 N1 C2 170.3(5) . . . . ?
C4 N2 N1 Pd1 -179.2(4) . . . . ?
C6 N2 N1 Pd1 -8.7(7) . . . . ?
Cl1 Pd1 N1 C2 60.1(5) . . . . ?
Cl4 Pd1 N1 C2 178(57) . . . . ?
Cl3 Pd1 N1 C2 -119.8(5) . . . . ?
Pd2 Pd1 N1 C2 -151.8(4) . . . . ?
Cl1 Pd1 N1 N2 -121.1(4) . . . . ?
Cl4 Pd1 N1 N2 -3(4) . . . . ?
Cl3 Pd1 N1 N2 59.0(4) . . . . ?
Pd2 Pd1 N1 N2 27.0(5) . . . . ?
N2 N1 C2 C3 0.8(6) . . . . ?
Pd1 N1 C2 C3 179.8(4) . . . . ?
N2 N1 C2 C1 -176.5(5) . . . . ?
Pd1 N1 C2 C1 2.5(8) . . . . ?
N1 C2 C3 C4 -1.2(7) . . . . ?
C1 C2 C3 C4 175.9(6) . . . . ?
C2 C3 C4 N2 1.0(7) . . . . ?
C2 C3 C4 C5 177.9(6) . . . . ?
N1 N2 C4 C3 -0.5(6) . . . . ?
C6 N2 C4 C3 -170.7(5) . . . . ?
N1 N2 C4 C5 -177.7(5) . . . . ?
C6 N2 C4 C5 12.1(9) . . . . ?
C4 N2 C6 O2 34.9(8) . . . . ?
N1 N2 C6 O2 -134.1(5) . . . . ?
C4 N2 C6 C7 -143.1(5) . . . . ?
N1 N2 C6 C7 47.9(7) . . . . ?
O2 C6 C7 C12 -145.7(6) . . . . ?
N2 C6 C7 C12 32.2(7) . . . . ?
O2 C6 C7 C8 32.4(8) . . . . ?
N2 C6 C7 C8 -149.7(5) . . . . ?
C12 C7 C8 C9 -1.3(7) . . . . ?
C6 C7 C8 C9 -179.4(5) . . . . ?
C7 C8 C9 C10 3.8(7) . . . . ?
C7 C8 C9 C13 -179.2(5) . . . . ?
C8 C9 C10 C11 -3.7(8) . . . . ?
C13 C9 C10 C11 179.1(5) . . . . ?
C9 C10 C11 C12 1.1(8) . . . . ?
C8 C7 C12 C11 -1.4(8) . . . . ?
C6 C7 C12 C11 176.6(5) . . . . ?
C10 C11 C12 C7 1.4(8) . . . . ?
N3 N4 C13 O1 -147.0(5) . . . . ?
C15 N4 C13 O1 31.2(8) . . . . ?
N3 N4 C13 C9 37.0(6) . . . . ?
C15 N4 C13 C9 -144.8(5) . . . . ?
C8 C9 C13 O1 -141.7(6) . . . . ?
C10 C9 C13 O1 35.3(8) . . . . ?
C8 C9 C13 N4 34.2(7) . . . . ?
C10 C9 C13 N4 -148.8(5) . . . . ?
N3 N4 C15 C16 0.7(6) . . . . ?
C13 N4 C15 C16 -177.7(5) . . . . ?
N3 N4 C15 C14 -175.3(5) . . . . ?
C13 N4 C15 C14 6.3(9) . . . . ?
N4 C15 C16 C17 0.4(6) . . . . ?
C14 C15 C16 C17 176.0(6) . . . . ?
N4 N3 C17 C16 1.7(6) . . . . ?
Pd2 N3 C17 C16 163.9(4) . . . . ?
N4 N3 C17 C18 -179.5(5) . . . . ?
Pd2 N3 C17 C18 -17.3(7) . . . . ?
C15 C16 C17 N3 -1.3(7) . . . . ?
C15 C16 C17 C18 -180.0(6) . . . . ?
